data_4070054
loop_
_publ_author_name
'Liu, Fengli'
'Pullarkat, Sumod A.'
'Tan, Kien-Wee'
'Li, Yongxin'
'Leung, Pak-Hing'

_publ_section_title
;
 Enantioselective Diels&#x2212;Alder Reaction of 3-Diphenylphosphinofuran
 with 1-Phenyl-3,4-dimethylphosphole and Subsequent Synthetic
 Manipulations of the Cycloadduct
;
_journal_issue 21
_journal_name_full Organometallics
_journal_page_first 6254
_journal_paper_doi 10.1021/om900586q
_journal_volume 28
_journal_year 2009
_chemical_absolute_configuration ad
_chemical_formula_sum 'C30 H30 Cl8 O2 P2 Pt'
_chemical_formula_weight 963.17
_chemical_name_systematic
;

 ?

;
_space_group_IT_number 19
_symmetry_cell_setting orthorhombic
_symmetry_space_group_name_Hall 'P 2ac 2ab'
_symmetry_space_group_name_H-M 'P 21 21 21'
_atom_sites_solution_hydrogens geom
_atom_sites_solution_primary direct
_atom_sites_solution_secondary difmap
_audit_creation_method SHELXL-97
_cell_angle_alpha 90.00
_cell_angle_beta 90.00
_cell_angle_gamma 90.00
_cell_formula_units_Z 4
_cell_length_a 13.6338(5)
_cell_length_b 14.5439(5)
_cell_length_c 17.8652(7)
_cell_measurement_reflns_used 5659
_cell_measurement_temperature 173(2)
_cell_measurement_theta_max 30.54
_cell_measurement_theta_min 2.68
_cell_volume 3542.5(2)
_computing_cell_refinement 'Bruker SMART'
_computing_data_collection 'Bruker SMART'
_computing_data_reduction 'Bruker SAINT'
_computing_molecular_graphics 'Bruker SHELXTL'
_computing_publication_material 'Bruker SHELXTL'
_computing_structure_refinement 'SHELXL-97 (Sheldrick, 1997)'
_computing_structure_solution 'SHELXS-97 (Sheldrick, 1990)'
_diffrn_ambient_temperature 173(2)
_diffrn_measured_fraction_theta_full 0.995
_diffrn_measured_fraction_theta_max 0.995
_diffrn_measurement_device_type 'CCD area detector'
_diffrn_measurement_method 'phi and omega scans'
_diffrn_radiation_monochromator graphite
_diffrn_radiation_source 'fine-focus sealed tube'
_diffrn_radiation_type MoK\a
_diffrn_radiation_wavelength 0.71073
_diffrn_reflns_av_R_equivalents 0.0296
_diffrn_reflns_av_sigmaI/netI 0.0562
_diffrn_reflns_limit_h_max 19
_diffrn_reflns_limit_h_min -19
_diffrn_reflns_limit_k_max 20
_diffrn_reflns_limit_k_min -20
_diffrn_reflns_limit_l_max 25
_diffrn_reflns_limit_l_min -25
_diffrn_reflns_number 28061
_diffrn_reflns_theta_full 30.60
_diffrn_reflns_theta_max 30.60
_diffrn_reflns_theta_min 1.81
_exptl_absorpt_coefficient_mu 4.683
_exptl_absorpt_correction_T_max 0.4544
_exptl_absorpt_correction_T_min 0.3340
_exptl_absorpt_correction_type multi-scan
_exptl_crystal_colour colourless
_exptl_crystal_density_diffrn 1.806
_exptl_crystal_density_meas 0
_exptl_crystal_density_method 'not measured'
_exptl_crystal_description fragment
_exptl_crystal_F_000 1880
_exptl_crystal_size_max 0.30
_exptl_crystal_size_mid 0.20
_exptl_crystal_size_min 0.20
_refine_diff_density_max 1.750
_refine_diff_density_min -1.416
_refine_diff_density_rms 0.239
_refine_ls_abs_structure_details 'Flack H D (1983), Acta Cryst. A39, 876-881'
_refine_ls_abs_structure_Flack 0.024(6)
_refine_ls_extinction_method none
_refine_ls_goodness_of_fit_ref 1.040
_refine_ls_hydrogen_treatment constr
_refine_ls_matrix_type full
_refine_ls_number_parameters 391
_refine_ls_number_reflns 10641
_refine_ls_number_restraints 0
_refine_ls_restrained_S_all 1.040
_refine_ls_R_factor_all 0.0461
_refine_ls_R_factor_gt 0.0368
_refine_ls_shift/su_max 0.009
_refine_ls_shift/su_mean 0.000
_refine_ls_structure_factor_coef Fsqd
_refine_ls_weighting_details 'calc w=1/[\s^2^(Fo^2^)+(0.0620P)^2^+0.0000P] where P=(Fo^2^+2Fc^2^)/3'
_refine_ls_weighting_scheme calc
_refine_ls_wR_factor_gt 0.0975
_refine_ls_wR_factor_ref 0.1075
_reflns_number_gt 9306
_reflns_number_total 10641
_reflns_threshold_expression >2sigma(I)
_cod_data_source_file om900586q_si_001.cif
_cod_data_source_block leung109
_cod_depositor_comments
;
The following automatic conversions were performed:

'_symmetry_cell_setting' value 'Orthorhombic' changed to
'orthorhombic' according to
/home/saulius/struct/CIF-dictionaries/cif_core.dic dictionary named
'cif_core.dic' version 2.4.2 from 2011-04-26.

Automatic conversion script
Id: cif_fix_values 1715 2011-07-08 13:25:40Z adriana 
;
_cod_original_sg_symbol_H-M P2(1)2(1)2(1)
_cod_database_code 4070054

loop_
_symmetry_equiv_pos_as_xyz
'x, y, z'
'-x+1/2, -y, z+1/2'
'-x, y+1/2, -z+1/2'
'x+1/2, -y+1/2, -z'

loop_
_atom_site_label
_atom_site_type_symbol
_atom_site_fract_x
_atom_site_fract_y
_atom_site_fract_z
_atom_site_U_iso_or_equiv
_atom_site_adp_type
_atom_site_occupancy
_atom_site_symmetry_multiplicity
_atom_site_calc_flag
_atom_site_refinement_flags
Pt1 Pt 0.056752(14) 0.850976(13) 0.057151(10) 0.02401(6) Uani 1 1 d .
Cl1 Cl 0.04701(14) 1.01246(9) 0.06774(9) 0.0406(3) Uani 1 1 d .
Cl2 Cl -0.04791(11) 0.85676(10) -0.04807(8) 0.0380(3) Uani 1 1 d .
Cl3 Cl 1.0518(3) 0.0785(4) 0.8293(2) 0.157(2) Uani 1 1 d .
Cl4 Cl 0.84966(19) 0.07859(18) 0.86661(19) 0.0864(9) Uani 1 1 d .
Cl5 Cl 0.9844(3) 0.2038(2) 0.9371(3) 0.1239(14) Uani 1 1 d .
Cl6 Cl 0.27753(18) 0.79301(19) 0.56135(16) 0.0797(7) Uani 1 1 d .
Cl7 Cl 0.4404(3) 0.6676(2) 0.5835(3) 0.1256(13) Uani 1 1 d .
Cl8 Cl 0.3324(2) 0.7172(2) 0.70637(19) 0.1027(11) Uani 1 1 d .
O1 O 0.0463(4) 0.4895(3) 0.2713(3) 0.0498(12) Uani 1 1 d .
H1 H 0.0162 0.4957 0.3120 0.075 Uiso 1 1 calc R
O2 O 0.0343(3) 0.6455(3) 0.2654(2) 0.0329(8) Uani 1 1 d .
P1 P 0.16095(10) 0.84003(10) 0.15190(7) 0.0266(3) Uani 1 1 d .
P2 P 0.06259(9) 0.69790(8) 0.05718(8) 0.0214(2) Uani 1 1 d .
C1 C 0.2490(5) 0.9288(4) 0.1711(3) 0.0369(13) Uani 1 1 d .
C2 C 0.3395(6) 0.9262(6) 0.1386(4) 0.054(2) Uani 1 1 d .
H2 H 0.3594 0.8761 0.1080 0.065 Uiso 1 1 calc R
C3 C 0.4029(7) 1.0022(8) 0.1527(5) 0.081(3) Uani 1 1 d .
H3 H 0.4648 1.0039 0.1284 0.097 Uiso 1 1 calc R
C4 C 0.3789(7) 1.0713(6) 0.1985(5) 0.068(3) Uani 1 1 d .
H4 H 0.4236 1.1203 0.2066 0.081 Uiso 1 1 calc R
C5 C 0.2935(7) 1.0712(6) 0.2324(5) 0.068(3) Uani 1 1 d .
H5 H 0.2783 1.1183 0.2674 0.081 Uiso 1 1 calc R
C6 C 0.2241(6) 1.0015(5) 0.2172(5) 0.0519(18) Uani 1 1 d .
H6 H 0.1605 1.0046 0.2386 0.062 Uiso 1 1 calc R
C7 C 0.1091(4) 0.7980(4) 0.2417(3) 0.0295(11) Uani 1 1 d .
H7 H 0.0699 0.8434 0.2713 0.035 Uiso 1 1 calc R
C8 C 0.2193(4) 0.7255(4) 0.1515(3) 0.0268(10) Uani 1 1 d .
H8 H 0.2668 0.7137 0.1099 0.032 Uiso 1 1 calc R
C9 C 0.2611(4) 0.7193(4) 0.2308(3) 0.0319(12) Uani 1 1 d .
C10 C 0.2012(4) 0.7606(4) 0.2796(3) 0.0337(12) Uani 1 1 d .
C11 C 0.2129(6) 0.7682(6) 0.3627(4) 0.054(2) Uani 1 1 d .
H11A H 0.2681 0.7300 0.3789 0.081 Uiso 1 1 calc R
H11B H 0.1527 0.7472 0.3873 0.081 Uiso 1 1 calc R
H11C H 0.2255 0.8324 0.3761 0.081 Uiso 1 1 calc R
C12 C 0.3578(5) 0.6726(5) 0.2443(4) 0.0454(16) Uani 1 1 d .
H12A H 0.4002 0.7130 0.2740 0.068 Uiso 1 1 calc R
H12B H 0.3893 0.6595 0.1962 0.068 Uiso 1 1 calc R
H12C H 0.3470 0.6150 0.2714 0.068 Uiso 1 1 calc R
C13 C 0.0519(4) 0.7149(3) 0.2095(3) 0.0245(9) Uani 1 1 d .
H13 H -0.0113 0.7356 0.1866 0.029 Uiso 1 1 calc R
C14 C 0.1208(4) 0.6696(3) 0.1482(3) 0.0237(10) Uani 1 1 d .
C15 C 0.1272(4) 0.5688(3) 0.1724(3) 0.0275(10) Uani 1 1 d .
H15A H 0.1958 0.5465 0.1697 0.033 Uiso 1 1 calc R
H15B H 0.0857 0.5296 0.1400 0.033 Uiso 1 1 calc R
C16 C 0.0898(6) 0.5670(5) 0.2540(4) 0.0499(18) Uani 1 1 d .
H16 H 0.1488 0.5722 0.2870 0.060 Uiso 1 1 calc R
C17 C 0.1317(4) 0.6473(4) -0.0196(3) 0.0280(10) Uani 1 1 d .
C18 C 0.2107(4) 0.5881(4) -0.0092(4) 0.0374(13) Uani 1 1 d .
H18 H 0.2303 0.5701 0.0396 0.045 Uiso 1 1 calc R
C19 C 0.2614(5) 0.5551(5) -0.0737(4) 0.0487(17) Uani 1 1 d .
H19 H 0.3172 0.5164 -0.0682 0.058 Uiso 1 1 calc R
C20 C 0.2296(6) 0.5791(7) -0.1425(5) 0.067(3) Uani 1 1 d .
H20 H 0.2639 0.5569 -0.1852 0.081 Uiso 1 1 calc R
C21 C 0.1491(7) 0.6348(7) -0.1528(4) 0.067(3) Uani 1 1 d .
H21 H 0.1263 0.6484 -0.2018 0.080 Uiso 1 1 calc R
C22 C 0.1020(5) 0.6705(6) -0.0915(4) 0.055(2) Uani 1 1 d .
H22 H 0.0486 0.7116 -0.0983 0.066 Uiso 1 1 calc R
C23 C -0.0540(4) 0.6379(3) 0.0553(3) 0.0276(9) Uani 1 1 d .
C24 C -0.0546(5) 0.5440(4) 0.0376(4) 0.0371(12) Uani 1 1 d .
H24 H 0.0046 0.5134 0.0247 0.044 Uiso 1 1 calc R
C25 C -0.1432(5) 0.4960(5) 0.0391(5) 0.053(2) Uani 1 1 d .
H25 H -0.1439 0.4321 0.0282 0.063 Uiso 1 1 calc R
C26 C -0.2296(5) 0.5402(5) 0.0562(5) 0.0526(19) Uani 1 1 d .
H26 H -0.2895 0.5069 0.0573 0.063 Uiso 1 1 calc R
C27 C -0.2288(4) 0.6319(6) 0.0717(4) 0.0499(19) Uani 1 1 d .
H27 H -0.2894 0.6617 0.0820 0.060 Uiso 1 1 calc R
C28 C -0.1418(4) 0.6847(5) 0.0730(3) 0.0411(15) Uani 1 1 d .
H28 H -0.1423 0.7483 0.0852 0.049 Uiso 1 1 calc R
C29 C 0.3734(7) 0.7593(6) 0.6206(6) 0.066(2) Uani 1 1 d .
H29 H 0.4182 0.8127 0.6292 0.080 Uiso 1 1 calc R
C30 C 0.9675(6) 0.0933(6) 0.8974(5) 0.057(2) Uani 1 1 d .
H30 H 0.9804 0.0466 0.9373 0.068 Uiso 1 1 calc R

loop_
_atom_site_aniso_label
_atom_site_aniso_U_11
_atom_site_aniso_U_22
_atom_site_aniso_U_33
_atom_site_aniso_U_23
_atom_site_aniso_U_13
_atom_site_aniso_U_12
Pt1 0.02638(9) 0.02501(8) 0.02065(8) 0.00055(8) 0.00222(7) 0.00021(7)
Cl1 0.0597(9) 0.0263(6) 0.0357(8) 0.0008(5) 0.0055(8) 0.0016(6)
Cl2 0.0420(7) 0.0392(6) 0.0328(7) 0.0050(6) -0.0108(6) 0.0059(6)
Cl3 0.107(3) 0.264(6) 0.100(3) 0.036(3) 0.041(2) 0.053(3)
Cl4 0.0622(14) 0.0736(15) 0.123(2) 0.0147(15) -0.0331(15) -0.0065(11)
Cl5 0.128(3) 0.087(2) 0.156(4) -0.030(2) -0.035(3) -0.0085(19)
Cl6 0.0707(14) 0.0957(17) 0.0728(15) 0.0198(14) -0.0255(13) -0.0007(12)
Cl7 0.138(3) 0.087(2) 0.151(3) 0.008(2) 0.024(3) 0.028(2)
Cl8 0.0955(19) 0.108(2) 0.105(2) 0.0464(18) -0.0503(18) -0.0405(17)
O1 0.074(4) 0.031(2) 0.045(3) 0.0023(19) 0.017(3) 0.002(2)
O2 0.037(2) 0.0323(18) 0.0295(19) -0.0009(18) 0.0125(15) 0.0030(17)
P1 0.0277(6) 0.0319(7) 0.0201(6) -0.0025(5) 0.0023(5) -0.0034(5)
P2 0.0185(5) 0.0249(5) 0.0208(5) -0.0004(5) 0.0017(7) 0.0006(4)
C1 0.045(3) 0.042(3) 0.024(3) -0.001(2) -0.004(2) -0.014(3)
C2 0.048(4) 0.078(5) 0.037(4) -0.018(4) 0.004(3) -0.028(4)
C3 0.058(5) 0.128(9) 0.056(6) -0.020(6) 0.004(4) -0.055(6)
C4 0.076(6) 0.068(5) 0.058(5) -0.012(4) 0.000(4) -0.039(5)
C5 0.081(6) 0.063(5) 0.059(5) -0.022(4) -0.007(5) -0.024(5)
C6 0.057(4) 0.046(4) 0.053(5) -0.015(3) 0.006(4) -0.014(3)
C7 0.034(3) 0.037(3) 0.017(2) 0.000(2) 0.009(2) -0.001(2)
C8 0.021(2) 0.036(3) 0.023(2) -0.005(2) 0.0025(19) -0.001(2)
C9 0.026(3) 0.047(3) 0.023(3) -0.002(2) -0.005(2) -0.003(2)
C10 0.038(3) 0.044(3) 0.019(2) -0.003(2) -0.001(2) -0.002(2)
C11 0.056(4) 0.084(6) 0.022(3) -0.011(3) -0.006(3) 0.021(4)
C12 0.037(3) 0.059(4) 0.040(4) -0.002(3) -0.008(3) 0.013(3)
C13 0.023(2) 0.030(2) 0.020(2) 0.0010(19) 0.003(2) 0.002(2)
C14 0.021(2) 0.029(3) 0.022(2) 0.0006(19) 0.0009(17) 0.0009(17)
C15 0.027(3) 0.030(3) 0.026(3) -0.001(2) 0.003(2) 0.0072(19)
C16 0.064(5) 0.043(4) 0.042(4) 0.010(3) 0.020(3) 0.013(3)
C17 0.022(2) 0.035(3) 0.027(2) -0.004(3) 0.0016(18) -0.003(2)
C18 0.032(3) 0.049(3) 0.031(3) -0.005(3) 0.002(2) 0.011(3)
C19 0.044(4) 0.060(4) 0.042(4) -0.019(3) 0.003(3) 0.015(3)
C20 0.063(5) 0.098(7) 0.040(4) -0.023(4) 0.011(4) 0.029(5)
C21 0.074(5) 0.099(7) 0.026(3) -0.010(4) 0.005(3) 0.042(5)
C22 0.050(4) 0.091(6) 0.024(3) -0.011(4) 0.002(3) 0.034(4)
C23 0.0182(18) 0.036(2) 0.029(2) 0.008(2) 0.000(2) -0.0024(19)
C24 0.032(3) 0.035(3) 0.044(3) 0.006(2) -0.008(3) -0.007(2)
C25 0.052(4) 0.042(3) 0.065(5) 0.012(3) -0.020(3) -0.025(3)
C26 0.031(3) 0.065(4) 0.061(4) 0.027(4) -0.014(3) -0.022(3)
C27 0.020(3) 0.084(5) 0.046(4) 0.025(4) -0.004(2) -0.001(3)
C28 0.022(3) 0.068(4) 0.033(3) 0.020(3) 0.002(2) 0.006(2)
C29 0.062(5) 0.053(5) 0.083(7) 0.004(5) -0.002(5) 0.003(4)
C30 0.054(5) 0.069(5) 0.047(4) 0.004(4) -0.007(3) 0.014(4)

loop_
_atom_type_symbol
_atom_type_description
_atom_type_scat_dispersion_real
_atom_type_scat_dispersion_imag
_atom_type_scat_source
C C 0.0033 0.0016 'International Tables Vol C Tables 4.2.6.8 and 6.1.1.4'
H H 0.0000 0.0000 'International Tables Vol C Tables 4.2.6.8 and 6.1.1.4'
O O 0.0106 0.0060 'International Tables Vol C Tables 4.2.6.8 and 6.1.1.4'
P P 0.1023 0.0942 'International Tables Vol C Tables 4.2.6.8 and 6.1.1.4'
Cl Cl 0.1484 0.1585 'International Tables Vol C Tables 4.2.6.8 and 6.1.1.4'
Pt Pt -1.7033 8.3905 'International Tables Vol C Tables 4.2.6.8 and 6.1.1.4'

loop_
_geom_angle_atom_site_label_1
_geom_angle_atom_site_label_2
_geom_angle_atom_site_label_3
_geom_angle
P1 Pt1 P2 84.56(5)
P1 Pt1 Cl1 92.66(5)
P2 Pt1 Cl1 175.24(5)
P1 Pt1 Cl2 176.51(5)
P2 Pt1 Cl2 93.29(5)
Cl1 Pt1 Cl2 89.68(5)
C16 O2 C13 112.6(4)
C1 P1 C8 111.2(3)
C1 P1 C7 109.0(3)
C8 P1 C7 82.6(2)
C1 P1 Pt1 121.5(2)
C8 P1 Pt1 109.77(17)
C7 P1 Pt1 116.09(19)
C23 P2 C17 104.2(2)
C23 P2 C14 106.5(2)
C17 P2 C14 110.5(2)
C23 P2 Pt1 116.72(17)
C17 P2 Pt1 115.0(2)
C14 P2 Pt1 103.70(16)
C2 C1 C6 119.8(6)
C2 C1 P1 120.2(5)
C6 C1 P1 120.0(5)
C1 C2 C3 116.8(8)
C4 C3 C2 122.8(9)
C5 C4 C3 120.0(8)
C4 C5 C6 120.4(8)
C1 C6 C5 120.0(8)
C10 C7 C13 107.5(5)
C10 C7 P1 100.8(4)
C13 C7 P1 97.3(3)
C9 C8 C14 108.8(4)
C9 C8 P1 102.1(4)
C14 C8 P1 95.7(3)
C10 C9 C12 129.4(6)
C10 C9 C8 110.5(5)
C12 C9 C8 120.1(5)
C9 C10 C11 127.9(6)
C9 C10 C7 112.0(5)
C11 C10 C7 120.0(5)
O2 C13 C7 111.9(4)
O2 C13 C14 106.6(4)
C7 C13 C14 106.4(4)
C15 C14 C8 115.9(4)
C15 C14 C13 103.7(4)
C8 C14 C13 105.4(4)
C15 C14 P2 118.9(4)
C8 C14 P2 106.5(3)
C13 C14 P2 105.1(3)
C14 C15 C16 105.3(4)
O1 C16 O2 115.2(6)
O1 C16 C15 112.8(6)
O2 C16 C15 107.8(5)
C22 C17 C18 119.9(5)
C22 C17 P2 116.7(4)
C18 C17 P2 123.4(4)
C17 C18 C19 118.5(6)
C20 C19 C18 119.5(7)
C19 C20 C21 121.9(7)
C22 C21 C20 119.4(7)
C21 C22 C17 120.7(6)
C24 C23 C28 121.0(5)
C24 C23 P2 118.5(4)
C28 C23 P2 120.4(4)
C25 C24 C23 119.2(6)
C26 C25 C24 120.8(7)
C27 C26 C25 119.8(6)
C26 C27 C28 122.8(6)
C23 C28 C27 116.4(7)
Cl8 C29 Cl7 103.4(5)
Cl8 C29 Cl6 113.0(5)
Cl7 C29 Cl6 112.0(6)
Cl3 C30 Cl4 113.1(5)
Cl3 C30 Cl5 108.4(6)
Cl4 C30 Cl5 111.4(4)

loop_
_geom_bond_atom_site_label_1
_geom_bond_atom_site_label_2
_geom_bond_distance
Pt1 P1 2.2155(14)
Pt1 P2 2.2277(12)
Pt1 Cl1 2.3599(13)
Pt1 Cl2 2.3616(13)
Cl3 C30 1.687(9)
Cl4 C30 1.712(8)
Cl5 C30 1.771(10)
Cl6 C29 1.751(9)
Cl7 C29 1.748(10)
Cl8 C29 1.743(11)
O1 C16 1.310(9)
O2 C16 1.386(8)
O2 C13 1.440(6)
P1 C1 1.796(6)
P1 C8 1.846(6)
P1 C7 1.857(5)
P2 C23 1.814(5)
P2 C17 1.819(5)
P2 C14 1.856(5)
C1 C2 1.365(10)
C1 C6 1.382(10)
C2 C3 1.425(11)
C3 C4 1.337(13)
C4 C5 1.311(13)
C5 C6 1.413(11)
C7 C10 1.527(8)
C7 C13 1.549(8)
C8 C9 1.530(8)
C8 C14 1.570(7)
C9 C10 1.336(8)
C9 C12 1.502(8)
C10 C11 1.497(8)
C13 C14 1.586(7)
C14 C15 1.532(7)
C15 C16 1.544(9)
C17 C22 1.388(8)
C17 C18 1.391(8)
C18 C19 1.426(8)
C19 C20 1.350(11)
C20 C21 1.377(11)
C21 C22 1.371(9)
C23 C24 1.401(8)
C23 C28 1.413(8)
C24 C25 1.396(9)
C25 C26 1.376(11)
C26 C27 1.362(11)
C27 C28 1.414(9)
